data_7152200
loop_
_publ_author_name
'Totobenazara, Jane'
'Haroun, Heloua'
'R\'emond, Julien'
'Adil, Karim'
'D\'en\`es, Fabrice'
'Lebreton, Jacques'
'Gaulon-Nourry, Catherine'
'Gosselin, Pascal'

_publ_section_title
;
 Tandem Payne/Meinwald versus Meinwald rearrangements on the \a-hydroxy-
 or \a-silyloxy-spiro epoxide skeleton.
;
_journal_issue 3
_journal_name_full 'Organic &amp; biomolecular chemistry'
_journal_page_first 502
_journal_page_last 505
_journal_paper_doi 10.1039/c1ob06776a
_journal_volume 10
_journal_year 2012
_chemical_formula_moiety 'C23 H34 N2 O8 Si'
_chemical_formula_sum 'C23 H34 N2 O8 Si'
_chemical_formula_weight 494.61
_chemical_name_systematic
;
?
;
_space_group_IT_number 15
_symmetry_cell_setting monoclinic
_symmetry_space_group_name_Hall '-C 2yc'
_symmetry_space_group_name_H-M 'C 1 2/c 1'
_atom_sites_solution_hydrogens geom
_atom_sites_solution_primary direct
_atom_sites_solution_secondary difmap
_audit_creation_method SHELXL-97
_cell_angle_alpha 90.00
_cell_angle_beta 105.495(13)
_cell_angle_gamma 90.00
_cell_formula_units_Z 8
_cell_length_a 39.763(9)
_cell_length_b 7.0246(13)
_cell_length_c 19.471(4)
_cell_measurement_reflns_used 339
_cell_measurement_temperature 150(2)
_cell_measurement_theta_max 15
_cell_measurement_theta_min 4
_cell_volume 5241.0(19)
_computing_structure_refinement 'SHELXL-97 (Sheldrick, 1997)'
_diffrn_ambient_temperature 150(2)
_diffrn_measured_fraction_theta_full 0.989
_diffrn_measured_fraction_theta_max 0.989
_diffrn_measurement_device_type 'Bruker KAPPA APEX II'
_diffrn_measurement_method '\w scans; 30 settings'
_diffrn_radiation_monochromator graphite
_diffrn_radiation_source 'fine-focus sealed tube'
_diffrn_radiation_type MoK\a
_diffrn_radiation_wavelength 0.71073
_diffrn_reflns_av_R_equivalents 0.0705
_diffrn_reflns_av_sigmaI/netI 0.1014
_diffrn_reflns_limit_h_max 56
_diffrn_reflns_limit_h_min -39
_diffrn_reflns_limit_k_max 10
_diffrn_reflns_limit_k_min -5
_diffrn_reflns_limit_l_max 27
_diffrn_reflns_limit_l_min -27
_diffrn_reflns_number 48881
_diffrn_reflns_theta_full 30.62
_diffrn_reflns_theta_max 30.62
_diffrn_reflns_theta_min 1.06
_exptl_absorpt_coefficient_mu 0.137
_exptl_absorpt_correction_T_max 0.9883
_exptl_absorpt_correction_T_min 0.9735
_exptl_absorpt_correction_type multi-scan
_exptl_absorpt_process_details 'SADABS 2008/1, Bruker_AXS, Madison, WI.'
_exptl_crystal_colour colorless
_exptl_crystal_density_diffrn 1.254
_exptl_crystal_density_method 'not measured'
_exptl_crystal_description Fragment
_exptl_crystal_F_000 2112
_exptl_crystal_size_max 0.20
_exptl_crystal_size_mid 0.17
_exptl_crystal_size_min 0.09
_refine_diff_density_max 0.576
_refine_diff_density_min -0.482
_refine_diff_density_rms 0.168
_refine_ls_extinction_method shelxl
_refine_ls_goodness_of_fit_ref 1.027
_refine_ls_hydrogen_treatment refall
_refine_ls_matrix_type full
_refine_ls_number_parameters 315
_refine_ls_number_reflns 7980
_refine_ls_number_restraints 0
_refine_ls_restrained_S_all 1.027
_refine_ls_R_factor_all 0.1646
_refine_ls_R_factor_gt 0.0619
_refine_ls_shift/su_max 0.000
_refine_ls_shift/su_mean 0.000
_refine_ls_structure_factor_coef Fsqd
_refine_ls_weighting_details 'calc w=1/[\s^2^(Fo^2^)+(0.1093P)^2^+0.0000P] where P=(Fo^2^+2Fc^2^)/3'
_refine_ls_weighting_scheme calc
_refine_ls_wR_factor_gt 0.1619
_refine_ls_wR_factor_ref 0.2201
_reflns_number_gt 3744
_reflns_number_total 7980
_reflns_threshold_expression >2sigma(I)
_cod_data_source_file c1ob06776a.txt
_cod_data_source_block hh171_0m
_cod_original_cell_volume 5240.9(18)
_cod_original_sg_symbol_H-M 'C 2/c'
_cod_database_code 7152200

loop_
_symmetry_equiv_pos_as_xyz
'x, y, z'
'-x, y, -z+1/2'
'x+1/2, y+1/2, z'
'-x+1/2, y+1/2, -z+1/2'
'-x, -y, -z'
'x, -y, z-1/2'
'-x+1/2, -y+1/2, -z'
'x+1/2, -y+1/2, z-1/2'

loop_
_atom_site_label
_atom_site_type_symbol
_atom_site_fract_x
_atom_site_fract_y
_atom_site_fract_z
_atom_site_U_iso_or_equiv
_atom_site_adp_type
_atom_site_occupancy
_atom_site_symmetry_multiplicity
_atom_site_calc_flag
_atom_site_refinement_flags
Si1 Si 0.70594(2) 0.30551(10) 0.10682(4) 0.0357(2) Uani 1 1 d .
O1 O 0.69167(5) 0.2246(2) 0.17451(10) 0.0353(4) Uani 1 1 d .
O2 O 0.52121(5) 0.1760(3) 0.18648(10) 0.0404(5) Uani 1 1 d .
O3 O 0.41045(6) 0.8983(3) -0.00156(12) 0.0584(6) Uani 1 1 d .
O4 O 0.57973(5) 0.2454(2) 0.15394(9) 0.0353(4) Uani 1 1 d .
O5 O 0.53481(5) 0.4778(3) 0.22764(10) 0.0489(5) Uani 1 1 d .
O6 O 0.46722(6) 0.1131(3) -0.06872(11) 0.0553(6) Uani 1 1 d .
O7 O 0.42262(6) 0.2941(3) -0.11705(11) 0.0507(6) Uani 1 1 d .
O8 O 0.44468(6) 0.9596(3) 0.10356(11) 0.0489(5) Uani 1 1 d .
N1 N 0.43368(6) 0.8544(3) 0.05181(13) 0.0360(5) Uani 1 1 d .
N2 N 0.44787(7) 0.2506(3) -0.06794(13) 0.0375(6) Uani 1 1 d .
C1 C 0.62097(7) 0.0741(3) 0.24892(13) 0.0298(6) Uani 1 1 d .
C2 C 0.64129(7) 0.2457(3) 0.29569(14) 0.0321(6) Uani 1 1 d .
C3 C 0.65100(7) 0.3721(3) 0.23811(14) 0.0336(6) Uani 1 1 d .
H3A H 0.6327 0.4643 0.2194 0.040 Uiso 1 1 calc R
H3B H 0.6725 0.4404 0.2588 0.040 Uiso 1 1 calc R
C4 C 0.65550(7) 0.2386(3) 0.17734(14) 0.0299(6) Uani 1 1 d .
H4 H 0.6410 0.2847 0.1315 0.036 Uiso 1 1 calc R
C5 C 0.64217(7) 0.0424(3) 0.19385(14) 0.0307(6) Uani 1 1 d .
HA H 0.6617 -0.0424 0.2132 0.037 Uiso 1 1 calc R
H5B H 0.6275 -0.0142 0.1507 0.037 Uiso 1 1 calc R
C6 C 0.62056(8) 0.3547(4) 0.33924(15) 0.0397(7) Uani 1 1 d .
H6A H 0.6118 0.2667 0.3681 0.060 Uiso 1 1 calc R
H6B H 0.6013 0.4196 0.3075 0.060 Uiso 1 1 calc R
H6C H 0.6355 0.4458 0.3694 0.060 Uiso 1 1 calc R
C7 C 0.67513(8) 0.1716(4) 0.34783(16) 0.0457(7) Uani 1 1 d .
H7A H 0.6896 0.2774 0.3686 0.069 Uiso 1 1 calc R
H7B H 0.6875 0.0926 0.3225 0.069 Uiso 1 1 calc R
H7C H 0.6694 0.0985 0.3848 0.069 Uiso 1 1 calc R
C8 C 0.58434(7) 0.1487(3) 0.20801(13) 0.0309(6) Uani 1 1 d .
C9 C 0.55249(7) 0.1009(4) 0.23543(15) 0.0405(7) Uani 1 1 d .
H9A H 0.5505 -0.0360 0.2394 0.049 Uiso 1 1 calc R
H9B H 0.5554 0.1561 0.2823 0.049 Uiso 1 1 calc R
C10 C 0.51831(7) 0.3671(4) 0.18338(15) 0.0381(7) Uani 1 1 d .
C11 C 0.49052(7) 0.4277(4) 0.11701(13) 0.0324(6) Uani 1 1 d .
C12 C 0.47487(7) 0.6069(4) 0.11581(14) 0.0342(6) Uani 1 1 d .
H12 H 0.4810 0.6871 0.1552 0.041 Uiso 1 1 calc R
C13 C 0.44974(7) 0.6622(3) 0.05399(13) 0.0295(6) Uani 1 1 d .
C14 C 0.43979(7) 0.5490(3) -0.00658(13) 0.0286(6) Uani 1 1 d .
H14 H 0.4229 0.5881 -0.0471 0.034 Uiso 1 1 calc R
C15 C 0.45656(7) 0.3730(3) -0.00310(13) 0.0285(5) Uani 1 1 d .
C16 C 0.48165(7) 0.3098(3) 0.05686(13) 0.0312(6) Uani 1 1 d .
H16 H 0.4923 0.1919 0.0570 0.037 Uiso 1 1 calc R
C17 C 0.70307(8) 0.5752(4) 0.09902(15) 0.0401(7) Uani 1 1 d .
C18 C 0.66448(9) 0.6409(4) 0.07233(19) 0.0553(9) Uani 1 1 d .
H18A H 0.6524 0.6102 0.1074 0.083 Uiso 1 1 calc R
H18B H 0.6535 0.5772 0.0285 0.083 Uiso 1 1 calc R
H18C H 0.6637 0.7760 0.0646 0.083 Uiso 1 1 calc R
C19 C 0.72026(10) 0.6698(4) 0.17212(17) 0.0559(9) Uani 1 1 d .
H19A H 0.7213 0.8051 0.1660 0.084 Uiso 1 1 calc R
H19B H 0.7434 0.6206 0.1906 0.084 Uiso 1 1 calc R
H19C H 0.7066 0.6422 0.2049 0.084 Uiso 1 1 calc R
C20 C 0.72305(9) 0.6391(4) 0.04402(17) 0.0526(8) Uani 1 1 d .
H20A H 0.7124 0.5821 -0.0014 0.079 Uiso 1 1 calc R
H20B H 0.7470 0.5992 0.0601 0.079 Uiso 1 1 calc R
H20C H 0.7220 0.7752 0.0395 0.079 Uiso 1 1 calc R
C21 C 0.75251(8) 0.2232(4) 0.12689(18) 0.0499(8) Uani 1 1 d .
H21A H 0.7662 0.2895 0.1680 0.075 Uiso 1 1 calc R
H21B H 0.7615 0.2492 0.0868 0.075 Uiso 1 1 calc R
H21C H 0.7536 0.0888 0.1362 0.075 Uiso 1 1 calc R
C22 C 0.67977(9) 0.2012(4) 0.01902(16) 0.0534(9) Uani 1 1 d .
H22A H 0.6841 0.0668 0.0184 0.080 Uiso 1 1 calc R
H22B H 0.6866 0.2613 -0.0195 0.080 Uiso 1 1 calc R
H22C H 0.6554 0.2225 0.0137 0.080 Uiso 1 1 calc R
C23 C 0.61779(7) -0.1060(3) 0.29222(14) 0.0348(6) Uani 1 1 d .
H23A H 0.6032 -0.1976 0.2616 0.052 Uiso 1 1 calc R
H23B H 0.6077 -0.0728 0.3302 0.052 Uiso 1 1 calc R
H23C H 0.6405 -0.1597 0.3119 0.052 Uiso 1 1 calc R

loop_
_atom_site_aniso_label
_atom_site_aniso_U_11
_atom_site_aniso_U_22
_atom_site_aniso_U_33
_atom_site_aniso_U_23
_atom_site_aniso_U_13
_atom_site_aniso_U_12
Si1 0.0359(5) 0.0376(4) 0.0378(4) 0.0029(3) 0.0173(4) -0.0001(3)
O1 0.0297(11) 0.0416(10) 0.0374(10) 0.0058(8) 0.0140(9) 0.0017(8)
O2 0.0256(11) 0.0550(12) 0.0379(11) 0.0166(9) 0.0033(9) 0.0031(9)
O3 0.0664(16) 0.0481(12) 0.0508(13) -0.0013(10) -0.0017(13) 0.0232(11)
O4 0.0357(11) 0.0402(9) 0.0301(10) 0.0094(8) 0.0087(9) 0.0035(8)
O5 0.0371(13) 0.0707(14) 0.0351(11) -0.0112(11) 0.0030(10) 0.0120(11)
O6 0.0568(15) 0.0433(11) 0.0592(14) -0.0161(10) 0.0040(12) 0.0055(10)
O7 0.0565(15) 0.0456(11) 0.0371(12) -0.0060(9) -0.0100(11) -0.0012(10)
O8 0.0581(14) 0.0440(11) 0.0461(12) -0.0144(10) 0.0166(11) -0.0031(10)
N1 0.0384(15) 0.0352(11) 0.0379(13) -0.0010(11) 0.0162(12) 0.0005(10)
N2 0.0424(16) 0.0296(11) 0.0388(14) -0.0037(10) 0.0078(13) -0.0062(10)
C1 0.0308(15) 0.0280(11) 0.0313(13) 0.0050(11) 0.0094(12) 0.0019(10)
C2 0.0314(16) 0.0345(12) 0.0296(13) 0.0012(11) 0.0067(12) -0.0006(11)
C3 0.0329(16) 0.0307(12) 0.0378(15) 0.0022(11) 0.0105(13) -0.0034(11)
C4 0.0268(15) 0.0330(12) 0.0311(14) 0.0027(11) 0.0100(12) -0.0007(11)
C5 0.0312(15) 0.0281(11) 0.0338(14) 0.0000(11) 0.0104(12) 0.0018(10)
C6 0.0428(18) 0.0418(14) 0.0344(15) -0.0049(12) 0.0099(14) -0.0007(13)
C7 0.0353(18) 0.0522(17) 0.0432(17) 0.0040(14) -0.0006(15) 0.0006(13)
C8 0.0319(16) 0.0328(12) 0.0265(13) 0.0020(11) 0.0055(12) -0.0009(11)
C9 0.0262(16) 0.0570(17) 0.0367(15) 0.0152(14) 0.0058(13) 0.0052(13)
C10 0.0276(16) 0.0562(17) 0.0335(15) -0.0001(14) 0.0134(13) 0.0040(13)
C11 0.0255(15) 0.0429(14) 0.0277(13) 0.0037(11) 0.0053(12) -0.0005(11)
C12 0.0278(15) 0.0482(15) 0.0275(13) -0.0015(12) 0.0089(12) -0.0030(12)
C13 0.0260(14) 0.0332(12) 0.0316(14) 0.0017(11) 0.0120(12) -0.0013(10)
C14 0.0254(14) 0.0313(12) 0.0282(13) 0.0034(10) 0.0055(12) -0.0024(10)
C15 0.0277(14) 0.0305(11) 0.0253(13) 0.0016(10) 0.0037(12) -0.0024(10)
C16 0.0264(15) 0.0334(12) 0.0348(14) 0.0050(11) 0.0099(12) -0.0016(11)
C17 0.0442(18) 0.0404(14) 0.0404(16) 0.0027(13) 0.0197(15) -0.0015(13)
C18 0.056(2) 0.0472(16) 0.070(2) 0.0172(16) 0.0305(19) 0.0118(15)
C19 0.069(2) 0.0501(17) 0.056(2) -0.0110(15) 0.0301(19) -0.0198(16)
C20 0.061(2) 0.0492(17) 0.0553(19) 0.0122(15) 0.0293(18) -0.0031(15)
C21 0.0430(19) 0.0536(17) 0.059(2) 0.0108(15) 0.0242(17) 0.0051(14)
C22 0.063(2) 0.0573(19) 0.0446(18) -0.0109(15) 0.0222(17) -0.0150(16)
C23 0.0341(16) 0.0326(13) 0.0380(15) 0.0120(11) 0.0102(13) 0.0032(11)

loop_
_atom_type_symbol
_atom_type_description
_atom_type_scat_dispersion_real
_atom_type_scat_dispersion_imag
_atom_type_scat_source
C C 0.0033 0.0016 'International Tables Vol C Tables 4.2.6.8 and 6.1.1.4'
H H 0.0000 0.0000 'International Tables Vol C Tables 4.2.6.8 and 6.1.1.4'
N N 0.0061 0.0033 'International Tables Vol C Tables 4.2.6.8 and 6.1.1.4'
O O 0.0106 0.0060 'International Tables Vol C Tables 4.2.6.8 and 6.1.1.4'
Si Si 0.0817 0.0704 'International Tables Vol C Tables 4.2.6.8 and 6.1.1.4'

loop_
_geom_angle_atom_site_label_1
_geom_angle_atom_site_label_2
_geom_angle_atom_site_label_3
_geom_angle
O1 Si1 C21 104.79(12)
O1 Si1 C22 111.11(12)
C21 Si1 C22 109.99(15)
O1 Si1 C17 112.13(11)
C21 Si1 C17 110.99(14)
C22 Si1 C17 107.84(14)
C4 O1 Si1 123.68(16)
C10 O2 C9 116.1(2)
O3 N1 O8 124.2(2)
O3 N1 C13 118.1(2)
O8 N1 C13 117.7(2)
O7 N2 O6 124.6(2)
O7 N2 C15 118.3(2)
O6 N2 C15 117.2(2)
C23 C1 C5 113.57(19)
C23 C1 C8 110.8(2)
C5 C1 C8 107.7(2)
C23 C1 C2 114.2(2)
C5 C1 C2 102.58(19)
C8 C1 C2 107.48(19)
C6 C2 C7 107.9(2)
C6 C2 C3 112.7(2)
C7 C2 C3 109.0(2)
C6 C2 C1 115.3(2)
C7 C2 C1 109.9(2)
C3 C2 C1 101.84(19)
C4 C3 C2 107.73(19)
C4 C3 H3A 110.2
C2 C3 H3A 110.2
C4 C3 H3B 110.2
C2 C3 H3B 110.2
H3A C3 H3B 108.5
O1 C4 C5 110.21(19)
O1 C4 C3 112.6(2)
C5 C4 C3 105.33(19)
O1 C4 H4 109.5
C5 C4 H4 109.5
C3 C4 H4 109.5
C4 C5 C1 107.30(18)
C4 C5 HA 110.3
C1 C5 HA 110.3
C4 C5 H5B 110.3
C1 C5 H5B 110.3
HA C5 H5B 108.5
C2 C6 H6A 109.5
C2 C6 H6B 109.5
H6A C6 H6B 109.5
C2 C6 H6C 109.5
H6A C6 H6C 109.5
H6B C6 H6C 109.5
C2 C7 H7A 109.5
C2 C7 H7B 109.5
H7A C7 H7B 109.5
C2 C7 H7C 109.5
H7A C7 H7C 109.5
H7B C7 H7C 109.5
O4 C8 C9 118.2(2)
O4 C8 C1 122.2(2)
C9 C8 C1 119.7(2)
O2 C9 C8 109.5(2)
O2 C9 H9A 109.8
C8 C9 H9A 109.8
O2 C9 H9B 109.8
C8 C9 H9B 109.8
H9A C9 H9B 108.2
O5 C10 O2 125.6(3)
O5 C10 C11 123.8(3)
O2 C10 C11 110.6(2)
C16 C11 C12 120.4(2)
C16 C11 C10 120.6(2)
C12 C11 C10 119.0(2)
C13 C12 C11 118.4(2)
C13 C12 H12 120.8
C11 C12 H12 120.8
C14 C13 C12 123.2(2)
C14 C13 N1 118.2(2)
C12 C13 N1 118.6(2)
C13 C14 C15 116.2(2)
C13 C14 H14 121.9
C15 C14 H14 121.9
C16 C15 C14 123.3(2)
C16 C15 N2 118.6(2)
C14 C15 N2 118.0(2)
C15 C16 C11 118.5(2)
C15 C16 H16 120.7
C11 C16 H16 120.7
C18 C17 C19 109.4(3)
C18 C17 C20 108.9(2)
C19 C17 C20 109.0(2)
C18 C17 Si1 110.9(2)
C19 C17 Si1 110.5(2)
C20 C17 Si1 108.10(19)
C17 C18 H18A 109.5
C17 C18 H18B 109.5
H18A C18 H18B 109.5
C17 C18 H18C 109.5
H18A C18 H18C 109.5
H18B C18 H18C 109.5
C17 C19 H19A 109.5
C17 C19 H19B 109.5
H19A C19 H19B 109.5
C17 C19 H19C 109.5
H19A C19 H19C 109.5
H19B C19 H19C 109.5
C17 C20 H20A 109.5
C17 C20 H20B 109.5
H20A C20 H20B 109.5
C17 C20 H20C 109.5
H20A C20 H20C 109.5
H20B C20 H20C 109.5
Si1 C21 H21A 109.5
Si1 C21 H21B 109.5
H21A C21 H21B 109.5
Si1 C21 H21C 109.5
H21A C21 H21C 109.5
H21B C21 H21C 109.5
Si1 C22 H22A 109.5
Si1 C22 H22B 109.5
H22A C22 H22B 109.5
Si1 C22 H22C 109.5
H22A C22 H22C 109.5
H22B C22 H22C 109.5
C1 C23 H23A 109.5
C1 C23 H23B 109.5
H23A C23 H23B 109.5
C1 C23 H23C 109.5
H23A C23 H23C 109.5
H23B C23 H23C 109.5

loop_
_geom_bond_atom_site_label_1
_geom_bond_atom_site_label_2
_geom_bond_distance
Si1 O1 1.6679(19)
Si1 C21 1.879(3)
Si1 C22 1.895(3)
Si1 C17 1.901(3)
O1 C4 1.457(3)
O2 C10 1.348(3)
O2 C9 1.449(3)
O3 N1 1.231(3)
O4 C8 1.224(3)
O5 C10 1.215(3)
O6 N2 1.238(3)
O7 N2 1.226(3)
O8 N1 1.232(3)
N1 C13 1.489(3)
N2 C15 1.490(3)
C1 C23 1.544(3)
C1 C5 1.547(3)
C1 C8 1.553(4)
C1 C2 1.595(4)
C2 C6 1.536(4)
C2 C7 1.544(4)
C2 C3 1.558(3)
C3 C4 1.557(3)
C3 H3A 0.9700
C3 H3B 0.9700
C4 C5 1.541(3)
C4 H4 0.9800
C5 HA 0.9700
C5 H5B 0.9700
C6 H6A 0.9600
C6 H6B 0.9600
C6 H6C 0.9600
C7 H7A 0.9600
C7 H7B 0.9600
C7 H7C 0.9600
C8 C9 1.537(4)
C9 H9A 0.9700
C9 H9B 0.9700
C10 C11 1.520(4)
C11 C16 1.400(4)
C11 C12 1.402(4)
C12 C13 1.398(4)
C12 H12 0.9300
C13 C14 1.389(3)
C14 C15 1.398(3)
C14 H14 0.9300
C15 C16 1.390(4)
C16 H16 0.9300
C17 C18 1.553(4)
C17 C19 1.554(4)
C17 C20 1.560(4)
C18 H18A 0.9600
C18 H18B 0.9600
C18 H18C 0.9600
C19 H19A 0.9600
C19 H19B 0.9600
C19 H19C 0.9600
C20 H20A 0.9600
C20 H20B 0.9600
C20 H20C 0.9600
C21 H21A 0.9600
C21 H21B 0.9600
C21 H21C 0.9600
C22 H22A 0.9600
C22 H22B 0.9600
C22 H22C 0.9600
C23 H23A 0.9600
C23 H23B 0.9600
C23 H23C 0.9600
